data_1566185
loop_
_publ_author_name
'Suter, Riccardo'
'Gilliard, Robert J.'
'Iskandarov, Javad'
'Benk\>o, Zoltan'
'W\"orle, Michael'
'Gr\"utzmacher, Hansj\"org'

_publ_section_title
;
 Anionic 1-Aza-3,4-diphospholides as redox active ligands
;
_journal_name_full 'Inorganica Chimica Acta'
_journal_page_first 120274
_journal_paper_doi 10.1016/j.ica.2021.120274
_journal_volume 520
_journal_year 2021
_chemical_formula_moiety 'C42 H52 Fe2 N2 O8 P4, C4 H10 O'
_chemical_formula_sum 'C46 H62 Fe2 N2 O9 P4'
_chemical_formula_weight 1022.55
_space_group_crystal_system triclinic
_space_group_IT_number 2
_space_group_name_Hall '-P 1'
_space_group_name_H-M_alt 'P -1'
_atom_sites_solution_hydrogens geom
_atom_sites_solution_primary direct
_cell_angle_alpha 103.7106(19)
_cell_angle_beta 91.106(2)
_cell_angle_gamma 112.185(2)
_cell_formula_units_Z 2
_cell_length_a 10.9061(3)
_cell_length_b 14.4034(3)
_cell_length_c 18.4848(5)
_cell_measurement_reflns_used 9720
_cell_measurement_temperature 106.8(4)
_cell_measurement_theta_max 32.0990
_cell_measurement_theta_min 1.6010
_cell_volume 2592.93(12)
_computing_cell_refinement 'CrysAlisPro 1.171.40.67a (Rigaku OD, 2019)'
_computing_data_collection 'CrysAlisPro 1.171.40.67a (Rigaku OD, 2019)'
_computing_data_reduction 'CrysAlisPro 1.171.40.67a (Rigaku OD, 2019)'
_computing_molecular_graphics OLEX2
_computing_publication_material OLEX2
_computing_structure_refinement 'SHELXL-97 (Sheldrick, 2008)'
_computing_structure_solution 'SHELXS-97 (Sheldrick, 2008)'
_diffrn_ambient_environment N~2~
_diffrn_ambient_temperature 106.8(4)
_diffrn_detector 'CCD plate'
_diffrn_detector_area_resol_mean 16.0839
_diffrn_detector_type Sapphire3
_diffrn_measured_fraction_theta_full 1.000
_diffrn_measured_fraction_theta_max 1.000
_diffrn_measurement_details
;
List of Runs (angles in degrees, time in seconds):

  # Type    Start    End  Width  t~exp~   \w     \q     \k     \f   Frames
--------------------------------------------------------------------------
  1  \w    -82.00 -36.00   1.00   10.00    --  -26.39 125.00 -28.00   46
  2  \w    -11.00  69.00   1.00   10.00    --   26.86 -99.00  60.00   80
  3  \w     36.00  84.00   1.00   10.00    --   26.86-125.00-106.00   48
  4  \w      6.00  96.00   1.00   10.00    --   26.86  57.00 -30.00   90
  5  \w    -40.00  48.00   1.00   10.00    --   26.86 -57.00  90.00   88
  6  \w    -14.00 100.00   1.00   10.00    --   26.86  19.00 -90.00  114
  7  \w     34.00 103.00   1.00   10.00    --   26.86 179.00 -60.00   69
  8  \w    -42.00 -17.00   1.00   10.00    --   26.86 -57.00 -60.00   25
  9  \w      6.00  96.00   1.00   10.00    --   26.86  57.00  90.00   90
;
_diffrn_measurement_device 'four-circle diffractometer'
_diffrn_measurement_device_type 'Xcalibur, Sapphire3'
_diffrn_measurement_method '\w scans'
_diffrn_orient_matrix_type 'CrysAlisPro convention (1999,Acta A55,543-557)'
_diffrn_orient_matrix_UB_11 0.0051344000
_diffrn_orient_matrix_UB_12 0.0210728000
_diffrn_orient_matrix_UB_13 0.0392619000
_diffrn_orient_matrix_UB_21 -0.0333822000
_diffrn_orient_matrix_UB_22 -0.0507687000
_diffrn_orient_matrix_UB_23 0.0044970000
_diffrn_orient_matrix_UB_31 0.0621818000
_diffrn_orient_matrix_UB_32 -0.0043066000
_diffrn_orient_matrix_UB_33 0.0046508000
_diffrn_radiation_monochromator graphite
_diffrn_radiation_probe x-ray
_diffrn_radiation_type 'Mo K\a'
_diffrn_radiation_wavelength 0.71073
_diffrn_radiation_xray_symbol K-L~3~
_diffrn_reflns_av_R_equivalents 0.0455
_diffrn_reflns_av_unetI/netI 0.0611
_diffrn_reflns_Laue_measured_fraction_full 1.000
_diffrn_reflns_Laue_measured_fraction_max 1.000
_diffrn_reflns_limit_h_max 15
_diffrn_reflns_limit_h_min -15
_diffrn_reflns_limit_k_max 20
_diffrn_reflns_limit_k_min -20
_diffrn_reflns_limit_l_max 26
_diffrn_reflns_limit_l_min -26
_diffrn_reflns_number 40658
_diffrn_reflns_point_group_measured_fraction_full 1.000
_diffrn_reflns_point_group_measured_fraction_max 1.000
_diffrn_reflns_theta_full 25.242
_diffrn_reflns_theta_max 30.506
_diffrn_reflns_theta_min 1.583
_diffrn_source 'fine-focus sealed X-ray tube'
_diffrn_source_type 'Enhance (Mo) X-ray Source'
_exptl_absorpt_coefficient_mu 0.734
_exptl_absorpt_correction_T_max 1.00000
_exptl_absorpt_correction_T_min 0.82418
_exptl_absorpt_correction_type multi-scan
_exptl_absorpt_process_details
;
CrysAlisPro 1.171.40.67a (Rigaku Oxford Diffraction, 2019)
Empirical absorption correction using spherical harmonics,
 implemented in SCALE3 ABSPACK scaling algorithm.
;
_exptl_crystal_colour pink
_exptl_crystal_colour_primary pink
_exptl_crystal_density_diffrn 1.310
_exptl_crystal_description block
_exptl_crystal_F_000 1072
_exptl_crystal_recrystallization_method 'crystallized from diethyl ether'
_exptl_crystal_size_max 0.48
_exptl_crystal_size_mid 0.24
_exptl_crystal_size_min 0.22
_refine_diff_density_max 0.846
_refine_diff_density_min -0.740
_refine_diff_density_rms 0.081
_refine_ls_extinction_coef .
_refine_ls_extinction_method none
_refine_ls_goodness_of_fit_ref 1.022
_refine_ls_hydrogen_treatment constr
_refine_ls_matrix_type full
_refine_ls_number_parameters 593
_refine_ls_number_reflns 15834
_refine_ls_number_restraints 28
_refine_ls_restrained_S_all 1.023
_refine_ls_R_factor_all 0.0738
_refine_ls_R_factor_gt 0.0483
_refine_ls_shift/su_max 0.001
_refine_ls_shift/su_mean 0.000
_refine_ls_structure_factor_coef Fsqd
_refine_ls_weighting_details 'w=1/[\s^2^(Fo^2^)+(0.0538P)^2^+0.6853P] where P=(Fo^2^+2Fc^2^)/3'
_refine_ls_weighting_scheme calc
_refine_ls_wR_factor_gt 0.1083
_refine_ls_wR_factor_ref 0.1199
_reflns_Friedel_coverage 0.000
_reflns_Friedel_fraction_full .
_reflns_Friedel_fraction_max .
_reflns_number_gt 11668
_reflns_number_total 15834
_reflns_threshold_expression 'I > 2\s(I)'
_cod_data_source_file 5-syn.cif
_cod_data_source_block rs5130
_cod_original_cell_volume 2592.92(12)
_cod_database_code 1566185
_chemical_oxdiff_formula Fe2C47H59N2O9P4
_shelx_space_group_comment
;
The symmetry employed for this shelxl refinement is uniquely defined
by the following loop, which should always be used as a source of
symmetry information in preference to the above space-group names.
They are only intended as comments.
;
_shelx_estimated_absorpt_t_max 0.855
_shelx_estimated_absorpt_t_min 0.719
_reflns_odcompleteness_completeness 99.99
_reflns_odcompleteness_iscentric 1
_reflns_odcompleteness_theta 30.44
_olex2_refinement_description
;
1. Fixed Uiso
 At 1.2 times of:
  All C(H) groups, All C(H,H) groups
 At 1.5 times of:
  All C(H,H,H) groups
2. Rigid bond restraints
 O9, C1A, C1B, C1C, C1D
 with sigma for 1-2 distances of 0.001 and sigma for 1-3 distances of 0.001
3. Uiso/Uaniso restraints and constraints
Uiso(C1E) = Uiso(C1F) = Uiso(O10) = Uiso(C1G) = Uiso(C1H)
Uiso(C1L) = Uiso(C1K) = Uiso(O11) = Uiso(C1J) = Uiso(C1I)
4. Rigid body (RIGU) restrains
 O9, C1A, C1B, C1C, C1D
 with sigma for 1-2 distances of 0.001 and sigma for 1-3 distances of 0.001
5. Others
 Fixed Sof: C1A(0.5) H1AA(0.5) H1AB(0.5) H1AC(0.5) O9(0.5) C1B(0.5) H1BA(0.5)
 H1BB(0.5) C1C(0.5) H1CA(0.5) H1CB(0.5) C1D(0.5) H1DA(0.5) H1DB(0.5) H1DC(0.5)
 C1E(0.25) H1EA(0.25) H1EB(0.25) H1EC(0.25) O10(0.25) C1F(0.25) H1FA(0.25)
 H1FB(0.25) C1G(0.25) H1GA(0.25) H1GB(0.25) C1H(0.25) H1HA(0.25) H1HB(0.25)
 H1HC(0.25) C1I(0.25) H1IA(0.25) H1IB(0.25) H1IC(0.25) O11(0.25) C1J(0.25)
 H1JA(0.25) H1JB(0.25) C1K(0.25) H1KA(0.25) H1KB(0.25) C1L(0.25) H1LA(0.25)
 H1LB(0.25) H1LC(0.25)
6.a Free rotating group:
 C1A(O9,C1B,C1C,C1D), C1E(O10,C1F,C1G,C1H), C1I(O11,C1J,C1K,C1L)
6.b Ternary CH refined with riding coordinates:
 C9(H9), C16(H16), C27(H27), C34(H34)
6.c Secondary CH2 refined with riding coordinates:
 C1B(H1BA,H1BB), C1C(H1CA,H1CB), C1F(H1FA,H1FB), C1G(H1GA,H1GB), C1J(H1JA,
 H1JB), C1K(H1KA,H1KB)
6.d Aromatic/amide H refined with riding coordinates:
 C12(H12), C13(H13), C14(H14), C30(H30), C31(H31), C32(H32)
6.e Idealised Me refined as rotating group:
 C3(H3A,H3B,H3C), C4(H4A,H4B,H4C), C5(H5A,H5B,H5C), C10(H10A,H10B,H10C),
 C11(H11A,H11B,H11C), C17(H17A,H17B,H17C), C18(H18A,H18B,H18C), C21(H21A,H21B,
 H21C), C22(H22A,H22B,H22C), C23(H23A,H23B,H23C), C28(H28A,H28B,H28C), C29(H29A,
 H29B,H29C), C35(H35A,H35B,H35C), C36(H36A,H36B,H36C), C1A(H1AA,H1AB,H1AC),
 C1D(H1DA,H1DB,H1DC), C1E(H1EA,H1EB,H1EC), C1H(H1HA,H1HB,H1HC), C1I(H1IA,H1IB,
 H1IC), C1L(H1LA,H1LB,H1LC)
;
_olex2_exptl_crystal_mounting_method tip-mounted
_olex2_submission_special_instructions 'No special instructions were received'
_oxdiff_exptl_absorpt_empirical_details
;
Empirical correction (ABSPACK) includes:
- Absorption correction using spherical harmonics
- Frame scaling
;
_oxdiff_exptl_absorpt_empirical_full_max 1.155
_oxdiff_exptl_absorpt_empirical_full_min 0.907

loop_
_space_group_symop_operation_xyz
'x, y, z'
'-x, -y, -z'

loop_
_atom_site_label
_atom_site_type_symbol
_atom_site_fract_x
_atom_site_fract_y
_atom_site_fract_z
_atom_site_U_iso_or_equiv
_atom_site_adp_type
_atom_site_occupancy
_atom_site_site_symmetry_order
_atom_site_calc_flag
_atom_site_refinement_flags_posn
_atom_site_refinement_flags_adp
_atom_site_refinement_flags_occupancy
_atom_site_disorder_assembly
_atom_site_disorder_group
Fe1 Fe 0.63726(3) 0.49051(2) 0.30082(2) 0.02023(7) Uani 1 1 d . . . . .
Fe2 Fe 0.70219(3) 0.54459(2) 0.17862(2) 0.02026(7) Uani 1 1 d . . . . .
P1 P 0.61830(5) 0.62633(4) 0.26888(3) 0.01801(11) Uani 1 1 d . . . . .
P2 P 0.43371(5) 0.64875(4) 0.27245(3) 0.02330(12) Uani 1 1 d . . . . .
P3 P 0.51381(5) 0.41533(4) 0.18941(3) 0.01858(11) Uani 1 1 d . . . . .
P4 P 0.31214(5) 0.39938(4) 0.16427(4) 0.02401(12) Uani 1 1 d . . . . .
O1 O 0.83924(14) 0.78477(11) 0.34995(9) 0.0264(3) Uani 1 1 d . . . . .
O2 O 0.57266(14) 0.24718(10) 0.13384(9) 0.0263(3) Uani 1 1 d . . . . .
O3 O 0.4604(2) 0.49299(15) 0.41802(11) 0.0487(5) Uani 1 1 d . . . . .
O4 O 0.6789(2) 0.30121(13) 0.30296(11) 0.0461(5) Uani 1 1 d . . . . .
O5 O 0.90946(17) 0.61299(13) 0.37817(12) 0.0436(5) Uani 1 1 d . . . . .
O6 O 0.6373(2) 0.56442(15) 0.02997(11) 0.0561(6) Uani 1 1 d . . . . .
O7 O 0.84438(18) 0.40574(14) 0.13920(14) 0.0530(6) Uani 1 1 d . . . . .
O8 O 0.95871(19) 0.72442(15) 0.21156(14) 0.0635(7) Uani 1 1 d . . . . .
N1 N 0.64225(16) 0.80652(12) 0.36669(10) 0.0189(3) Uani 1 1 d . . . . .
N2 N 0.35439(15) 0.22285(12) 0.10599(10) 0.0186(3) Uani 1 1 d . . . . .
C1 C 0.7200(2) 0.75290(14) 0.33407(12) 0.0202(4) Uani 1 1 d . . . . .
C2 C 0.50552(19) 0.76444(14) 0.34051(12) 0.0196(4) Uani 1 1 d . . . . .
C3 C 0.2720(2) 0.75970(18) 0.32899(16) 0.0370(6) Uani 1 1 d . . . . .
H3A H 0.214646 0.793337 0.349566 0.055 Uiso 1 1 calc R U . . .
H3B H 0.237537 0.689589 0.333426 0.055 Uiso 1 1 calc R U . . .
H3C H 0.275935 0.759063 0.277045 0.055 Uiso 1 1 calc R U . . .
C4 C 0.4010(2) 0.8227(2) 0.45454(15) 0.0385(6) Uani 1 1 d . . . . .
H4A H 0.484947 0.868116 0.483902 0.058 Uiso 1 1 calc R U . . .
H4B H 0.376750 0.754055 0.461023 0.058 Uiso 1 1 calc R U . . .
H4C H 0.333647 0.848108 0.470664 0.058 Uiso 1 1 calc R U . . .
C5 C 0.4628(2) 0.92979(17) 0.36254(17) 0.0377(6) Uani 1 1 d . . . . .
H5A H 0.475589 0.927829 0.311049 0.057 Uiso 1 1 calc R U . . .
H5B H 0.545857 0.971878 0.393809 0.057 Uiso 1 1 calc R U . . .
H5C H 0.398080 0.958949 0.376736 0.057 Uiso 1 1 calc R U . . .
C6 C 0.4129(2) 0.81917(15) 0.37215(13) 0.0245(4) Uani 1 1 d . . . . .
C7 C 0.71750(19) 0.89893(14) 0.42768(12) 0.0196(4) Uani 1 1 d . . . . .
C8 C 0.78859(19) 0.99252(15) 0.40943(13) 0.0222(4) Uani 1 1 d . . . . .
C9 C 0.7871(2) 1.00489(16) 0.33057(13) 0.0264(5) Uani 1 1 d . . . . .
H9 H 0.712157 0.944854 0.299302 0.032 Uiso 1 1 calc R U . . .
C10 C 0.7682(3) 1.10387(18) 0.32513(17) 0.0417(6) Uani 1 1 d . . . . .
H10A H 0.845791 1.163982 0.350149 0.063 Uiso 1 1 calc R U . . .
H10B H 0.691308 1.106535 0.348528 0.063 Uiso 1 1 calc R U . . .
H10C H 0.755651 1.102772 0.273342 0.063 Uiso 1 1 calc R U . . .
C11 C 0.9157(2) 1.00519(18) 0.29833(15) 0.0335(5) Uani 1 1 d . . . . .
H11A H 0.910699 1.009102 0.247295 0.050 Uiso 1 1 calc R U . . .
H11B H 0.926236 0.942485 0.299989 0.050 Uiso 1 1 calc R U . . .
H11C H 0.990548 1.064164 0.327522 0.050 Uiso 1 1 calc R U . . .
C12 C 0.8697(2) 1.07655(16) 0.46837(14) 0.0265(5) Uani 1 1 d . . . . .
H12 H 0.916296 1.140474 0.458782 0.032 Uiso 1 1 calc R U . . .
C13 C 0.8820(2) 1.06668(16) 0.54018(13) 0.0281(5) Uani 1 1 d . . . . .
H13 H 0.937243 1.123371 0.578272 0.034 Uiso 1 1 calc R U . . .
C14 C 0.8126(2) 0.97287(17) 0.55560(13) 0.0274(5) Uani 1 1 d . . . . .
H14 H 0.820954 0.967343 0.604404 0.033 Uiso 1 1 calc R U . . .
C15 C 0.7302(2) 0.88614(15) 0.49972(12) 0.0227(4) Uani 1 1 d . . . . .
C16 C 0.6651(2) 0.78187(17) 0.51811(13) 0.0275(5) Uani 1 1 d . . . . .
H16 H 0.595783 0.734903 0.476742 0.033 Uiso 1 1 calc R U . . .
C17 C 0.7688(2) 0.73476(18) 0.52320(15) 0.0337(5) Uani 1 1 d . . . . .
H17A H 0.834347 0.776781 0.565744 0.051 Uiso 1 1 calc R U . . .
H17B H 0.811613 0.732445 0.478300 0.051 Uiso 1 1 calc R U . . .
H17C H 0.725332 0.665588 0.528748 0.051 Uiso 1 1 calc R U . . .
C18 C 0.5997(3) 0.7881(2) 0.59050(15) 0.0394(6) Uani 1 1 d . . . . .
H18A H 0.549682 0.719163 0.594937 0.059 Uiso 1 1 calc R U . . .
H18B H 0.540886 0.823438 0.589347 0.059 Uiso 1 1 calc R U . . .
H18C H 0.667369 0.825636 0.632673 0.059 Uiso 1 1 calc R U . . .
C19 C 0.26249(19) 0.27091(14) 0.11618(12) 0.0213(4) Uani 1 1 d . . . . .
C20 C 0.1129(2) 0.20980(16) 0.08831(14) 0.0277(5) Uani 1 1 d . . . . .
C21 C 0.0558(2) 0.11923(18) 0.12429(18) 0.0394(6) Uani 1 1 d . . . . .
H21A H 0.075765 0.144981 0.177842 0.059 Uiso 1 1 calc R U . . .
H21B H 0.095016 0.069792 0.106596 0.059 Uiso 1 1 calc R U . . .
H21C H -0.039122 0.086131 0.110976 0.059 Uiso 1 1 calc R U . . .
C22 C 0.0845(2) 0.1688(2) 0.00274(16) 0.0410(6) Uani 1 1 d . . . . .
H22A H -0.010144 0.138608 -0.011912 0.062 Uiso 1 1 calc R U . . .
H22B H 0.120434 0.117001 -0.013794 0.062 Uiso 1 1 calc R U . . .
H22C H 0.125278 0.225103 -0.019690 0.062 Uiso 1 1 calc R U . . .
C23 C 0.0364(2) 0.28048(18) 0.11170(18) 0.0422(7) Uani 1 1 d . . . . .
H23A H -0.056577 0.242000 0.093525 0.063 Uiso 1 1 calc R U . . .
H23B H 0.070994 0.338947 0.090757 0.063 Uiso 1 1 calc R U . . .
H23C H 0.046879 0.304599 0.165411 0.063 Uiso 1 1 calc R U . . .
C24 C 0.48654(19) 0.28114(14) 0.13903(12) 0.0201(4) Uani 1 1 d . . . . .
C25 C 0.33327(18) 0.12005(14) 0.05806(12) 0.0190(4) Uani 1 1 d . . . . .
C26 C 0.35140(19) 0.11150(15) -0.01743(12) 0.0218(4) Uani 1 1 d . . . . .
C27 C 0.3859(2) 0.20334(16) -0.05140(13) 0.0276(5) Uani 1 1 d . . . . .
H27 H 0.357089 0.254351 -0.019600 0.033 Uiso 1 1 calc R U . . .
C28 C 0.5366(2) 0.25577(19) -0.05206(16) 0.0391(6) Uani 1 1 d . . . . .
H28A H 0.581241 0.272101 -0.002616 0.059 Uiso 1 1 calc R U . . .
H28B H 0.557021 0.318540 -0.067510 0.059 Uiso 1 1 calc R U . . .
H28C H 0.566266 0.209546 -0.086459 0.059 Uiso 1 1 calc R U . . .
C29 C 0.3153(3) 0.1737(2) -0.13092(15) 0.0447(7) Uani 1 1 d . . . . .
H29A H 0.348621 0.129230 -0.164364 0.067 Uiso 1 1 calc R U . . .
H29B H 0.331999 0.235492 -0.147176 0.067 Uiso 1 1 calc R U . . .
H29C H 0.221055 0.137869 -0.131057 0.067 Uiso 1 1 calc R U . . .
C30 C 0.3422(2) 0.01496(16) -0.06134(13) 0.0247(4) Uani 1 1 d . . . . .
H30 H 0.351050 0.006293 -0.112172 0.030 Uiso 1 1 calc R U . . .
C31 C 0.32012(19) -0.06774(15) -0.03058(13) 0.0248(4) Uani 1 1 d . . . . .
H31 H 0.315565 -0.131067 -0.060420 0.030 Uiso 1 1 calc R U . . .
C32 C 0.30487(19) -0.05605(15) 0.04452(13) 0.0235(4) Uani 1 1 d . . . . .
H32 H 0.288693 -0.112533 0.064443 0.028 Uiso 1 1 calc R U . . .
C33 C 0.31303(19) 0.03813(14) 0.09149(12) 0.0200(4) Uani 1 1 d . . . . .
C34 C 0.3094(2) 0.04988(16) 0.17490(13) 0.0266(5) Uani 1 1 d . . . . .
H34 H 0.300160 0.115433 0.197233 0.032 Uiso 1 1 calc R U . . .
C35 C 0.1930(3) -0.03857(18) 0.19377(16) 0.0376(6) Uani 1 1 d . . . . .
H35A H 0.205651 -0.102399 0.177360 0.056 Uiso 1 1 calc R U . . .
H35B H 0.110679 -0.045741 0.168754 0.056 Uiso 1 1 calc R U . . .
H35C H 0.189925 -0.022824 0.246996 0.056 Uiso 1 1 calc R U . . .
C36 C 0.4415(2) 0.05577(18) 0.21044(14) 0.0321(5) Uani 1 1 d . . . . .
H36A H 0.442244 0.069572 0.263906 0.048 Uiso 1 1 calc R U . . .
H36B H 0.514498 0.110587 0.198458 0.048 Uiso 1 1 calc R U . . .
H36C H 0.450225 -0.009163 0.191171 0.048 Uiso 1 1 calc R U . . .
C37 C 0.5297(2) 0.48968(17) 0.37282(14) 0.0309(5) Uani 1 1 d . . . . .
C38 C 0.6620(2) 0.37371(17) 0.30045(14) 0.0303(5) Uani 1 1 d . . . . .
C39 C 0.8024(2) 0.56804(16) 0.34955(14) 0.0299(5) Uani 1 1 d . . . . .
C40 C 0.6610(3) 0.55719(17) 0.08841(15) 0.0331(5) Uani 1 1 d . . . . .
C41 C 0.7855(2) 0.45683(17) 0.15350(15) 0.0319(5) Uani 1 1 d . . . . .
C42 C 0.8589(2) 0.65512(18) 0.20077(15) 0.0367(6) Uani 1 1 d . . . . .
C1A C 1.1319(6) 0.6682(3) 1.0809(3) 0.090(3) Uani 0.5 1 d G U P A -1
H1AA H 1.173752 0.702227 1.043751 0.135 Uiso 0.5 1 calc R U P A -1
H1AB H 1.194982 0.690525 1.124716 0.135 Uiso 0.5 1 calc R U P A -1
H1AC H 1.057119 0.685672 1.093957 0.135 Uiso 0.5 1 calc R U P A -1
O9 O 0.9888(3) 0.5191(2) 0.9856(2) 0.0871(18) Uani 0.5 1 d G U P A -1
C1B C 1.0843(6) 0.5512(3) 1.0494(3) 0.0638(17) Uani 0.5 1 d G U P A -1
H1BA H 1.159141 0.533018 1.035251 0.077 Uiso 0.5 1 calc R U P A -1
H1BB H 1.044329 0.516320 1.087133 0.077 Uiso 0.5 1 calc R U P A -1
C1C C 0.9373(6) 0.4104(2) 0.9516(3) 0.070(2) Uani 0.5 1 d G U P A -1
H1CA H 0.894638 0.372781 0.987404 0.084 Uiso 0.5 1 calc R U P A -1
H1CB H 1.009358 0.389530 0.935471 0.084 Uiso 0.5 1 calc R U P A -1
C1D C 0.8367(5) 0.3853(4) 0.8844(3) 0.0605(16) Uani 0.5 1 d G U P A -1
H1DA H 0.881880 0.415120 0.846298 0.091 Uiso 0.5 1 calc R U P A -1
H1DB H 0.771574 0.413540 0.899689 0.091 Uiso 0.5 1 calc R U P A -1
H1DC H 0.793042 0.311223 0.864878 0.091 Uiso 0.5 1 calc R U P A -1
C1E C 1.1109(19) 0.4984(14) 0.4223(8) 0.0661(15) Uiso 0.25 1 d G . P B -2
H1EA H 1.108207 0.448167 0.377024 0.099 Uiso 0.25 1 calc R U P B -2
H1EB H 1.187652 0.512995 0.456217 0.099 Uiso 0.25 1 calc R U P B -2
H1EC H 1.116298 0.561267 0.410699 0.099 Uiso 0.25 1 calc R U P B -2
O10 O 0.9951(13) 0.5272(9) 0.5285(7) 0.0661(15) Uiso 0.25 1 d G . P B -2
C1F C 0.9852(18) 0.4554(12) 0.4588(8) 0.0661(15) Uiso 0.25 1 d G . P B -2
H1FA H 0.907652 0.444977 0.426280 0.079 Uiso 0.25 1 calc R U P B -2
H1FB H 0.975213 0.388926 0.466892 0.079 Uiso 0.25 1 calc R U P B -2
C1G C 0.8821(13) 0.4944(10) 0.5675(8) 0.0661(15) Uiso 0.25 1 d G . P B -2
H1GA H 0.870081 0.428634 0.577624 0.079 Uiso 0.25 1 calc R U P B -2
H1GB H 0.802602 0.484773 0.537051 0.079 Uiso 0.25 1 calc R U P B -2
C1H C 0.9039(12) 0.5767(9) 0.6407(7) 0.0661(15) Uiso 0.25 1 d G . P B -2
H1HA H 0.935969 0.644221 0.631408 0.099 Uiso 0.25 1 calc R U P B -2
H1HB H 0.968307 0.573953 0.675374 0.099 Uiso 0.25 1 calc R U P B -2
H1HC H 0.821063 0.564072 0.661699 0.099 Uiso 0.25 1 calc R U P B -2
C1I C 0.8113(16) 0.4508(15) 0.5222(9) 0.123(3) Uiso 0.25 1 d G . P C -1
H1IA H 0.766152 0.480165 0.495050 0.185 Uiso 0.25 1 calc R U P C -1
H1IB H 0.808336 0.474577 0.574951 0.185 Uiso 0.25 1 calc R U P C -1
H1IC H 0.768270 0.376334 0.506488 0.185 Uiso 0.25 1 calc R U P C -1
O11 O 0.9592(11) 0.4369(8) 0.4302(6) 0.123(3) Uiso 0.25 1 d G . P C -1
C1J C 0.9558(14) 0.4845(13) 0.5064(7) 0.123(3) Uiso 0.25 1 d G . P C -1
H1JA H 0.996705 0.559539 0.515857 0.148 Uiso 0.25 1 calc R U P C -1
H1JB H 1.005360 0.463740 0.539037 0.148 Uiso 0.25 1 calc R U P C -1
C1K C 1.0903(12) 0.4634(15) 0.4093(9) 0.123(3) Uiso 0.25 1 d G . P C -1
H1KA H 1.142443 0.442212 0.440102 0.148 Uiso 0.25 1 calc R U P C -1
H1KB H 1.133773 0.538000 0.416914 0.148 Uiso 0.25 1 calc R U P C -1
C1L C 1.0816(18) 0.4083(16) 0.3271(9) 0.123(3) Uiso 0.25 1 d G . P C -1
H1LA H 1.046559 0.439887 0.296368 0.185 Uiso 0.25 1 calc R U P C -1
H1LB H 1.023823 0.336303 0.318109 0.185 Uiso 0.25 1 calc R U P C -1
H1LC H 1.168959 0.414081 0.315079 0.185 Uiso 0.25 1 calc R U P C -1

loop_
_atom_site_aniso_label
_atom_site_aniso_U_11
_atom_site_aniso_U_22
_atom_site_aniso_U_33
_atom_site_aniso_U_23
_atom_site_aniso_U_13
_atom_site_aniso_U_12
Fe1 0.02355(15) 0.01527(13) 0.02143(16) 0.00296(11) -0.00109(12) 0.00848(11)
Fe2 0.02046(14) 0.01548(13) 0.02267(16) 0.00193(11) 0.00344(11) 0.00655(11)
P1 0.0182(2) 0.0132(2) 0.0205(3) 0.00068(19) -0.00092(19) 0.00626(18)
P2 0.0193(2) 0.0169(2) 0.0295(3) -0.0028(2) -0.0035(2) 0.0082(2)
P3 0.0180(2) 0.0129(2) 0.0227(3) 0.00028(19) -0.0004(2) 0.00647(18)
P4 0.0195(2) 0.0149(2) 0.0341(3) -0.0022(2) -0.0029(2) 0.0084(2)
O1 0.0199(7) 0.0200(7) 0.0335(9) -0.0028(6) -0.0027(6) 0.0079(6)
O2 0.0221(7) 0.0185(7) 0.0355(9) -0.0022(6) -0.0026(6) 0.0109(6)
O3 0.0613(13) 0.0498(11) 0.0398(12) 0.0177(9) 0.0246(10) 0.0226(10)
O4 0.0642(12) 0.0284(9) 0.0492(12) 0.0066(8) -0.0129(10) 0.0251(9)
O5 0.0353(10) 0.0347(9) 0.0551(13) 0.0006(9) -0.0177(9) 0.0153(8)
O6 0.0962(17) 0.0479(12) 0.0298(11) 0.0154(9) 0.0049(11) 0.0315(12)
O7 0.0385(10) 0.0385(10) 0.0924(18) 0.0182(11) 0.0290(11) 0.0248(9)
O8 0.0383(11) 0.0417(11) 0.0725(17) -0.0119(11) 0.0243(11) -0.0102(9)
N1 0.0197(8) 0.0138(7) 0.0199(9) -0.0004(6) -0.0011(7) 0.0061(6)
N2 0.0172(8) 0.0124(7) 0.0230(9) -0.0007(6) -0.0009(7) 0.0057(6)
C1 0.0236(10) 0.0168(9) 0.0195(10) 0.0021(8) 0.0005(8) 0.0088(8)
C2 0.0194(9) 0.0164(9) 0.0225(11) 0.0027(8) 0.0007(8) 0.0080(7)
C3 0.0244(11) 0.0342(12) 0.0462(16) -0.0081(11) -0.0038(10) 0.0164(10)
C4 0.0314(12) 0.0537(16) 0.0346(15) 0.0046(12) 0.0075(11) 0.0254(12)
C5 0.0330(12) 0.0241(11) 0.0604(19) 0.0088(11) 0.0026(12) 0.0175(10)
C6 0.0220(10) 0.0202(9) 0.0298(12) -0.0008(8) -0.0003(9) 0.0112(8)
C7 0.0173(9) 0.0160(8) 0.0217(11) -0.0032(7) -0.0021(8) 0.0075(7)
C8 0.0191(9) 0.0164(9) 0.0283(12) 0.0003(8) -0.0020(8) 0.0075(7)
C9 0.0260(10) 0.0197(9) 0.0299(13) 0.0076(9) -0.0029(9) 0.0047(8)
C10 0.0432(14) 0.0286(12) 0.0555(19) 0.0189(12) -0.0031(13) 0.0123(11)
C11 0.0319(12) 0.0329(12) 0.0328(14) 0.0113(10) 0.0047(10) 0.0081(10)
C12 0.0198(10) 0.0186(9) 0.0364(13) -0.0005(9) -0.0010(9) 0.0073(8)
C13 0.0220(10) 0.0245(10) 0.0293(13) -0.0097(9) -0.0064(9) 0.0102(8)
C14 0.0264(11) 0.0327(11) 0.0229(12) -0.0006(9) -0.0011(9) 0.0162(9)
C15 0.0227(10) 0.0227(10) 0.0229(11) 0.0015(8) 0.0011(8) 0.0121(8)
C16 0.0312(11) 0.0276(11) 0.0245(12) 0.0073(9) 0.0036(9) 0.0123(9)
C17 0.0397(13) 0.0301(12) 0.0357(14) 0.0123(10) 0.0039(11) 0.0163(10)
C18 0.0482(15) 0.0426(14) 0.0332(15) 0.0137(12) 0.0137(12) 0.0217(12)
C19 0.0211(9) 0.0163(9) 0.0258(11) 0.0014(8) 0.0003(8) 0.0091(7)
C20 0.0184(10) 0.0192(9) 0.0405(14) -0.0011(9) -0.0025(9) 0.0077(8)
C21 0.0195(11) 0.0285(12) 0.067(2) 0.0113(12) 0.0053(11) 0.0070(9)
C22 0.0283(12) 0.0416(14) 0.0455(17) -0.0051(12) -0.0123(11) 0.0160(11)
C23 0.0224(11) 0.0243(11) 0.070(2) -0.0074(12) -0.0081(12) 0.0113(9)
C24 0.0203(9) 0.0135(8) 0.0237(11) 0.0010(8) -0.0007(8) 0.0060(7)
C25 0.0175(9) 0.0131(8) 0.0237(11) -0.0011(7) -0.0009(8) 0.0068(7)
C26 0.0194(9) 0.0187(9) 0.0255(11) 0.0016(8) -0.0016(8) 0.0082(8)
C27 0.0370(12) 0.0232(10) 0.0240(12) 0.0045(9) 0.0032(9) 0.0146(9)
C28 0.0411(14) 0.0340(13) 0.0469(17) 0.0192(12) 0.0144(12) 0.0145(11)
C29 0.0723(19) 0.0393(14) 0.0263(14) 0.0077(11) -0.0036(13) 0.0271(14)
C30 0.0219(10) 0.0254(10) 0.0231(11) -0.0027(8) -0.0001(8) 0.0109(8)
C31 0.0191(9) 0.0165(9) 0.0338(13) -0.0032(8) -0.0014(9) 0.0076(8)
C32 0.0208(10) 0.0166(9) 0.0315(12) 0.0034(8) 0.0011(8) 0.0075(8)
C33 0.0174(9) 0.0165(9) 0.0247(11) 0.0016(8) 0.0009(8) 0.0074(7)
C34 0.0327(11) 0.0216(10) 0.0288(12) 0.0072(9) 0.0070(9) 0.0139(9)
C35 0.0427(14) 0.0311(12) 0.0421(16) 0.0150(11) 0.0162(12) 0.0142(11)
C36 0.0416(13) 0.0303(11) 0.0296(13) 0.0089(10) 0.0013(10) 0.0195(10)
C37 0.0402(13) 0.0241(11) 0.0302(13) 0.0101(9) 0.0065(11) 0.0126(10)
C38 0.0359(12) 0.0240(10) 0.0299(13) 0.0045(9) -0.0052(10) 0.0128(9)
C39 0.0358(12) 0.0229(10) 0.0318(13) 0.0009(9) -0.0070(10) 0.0167(9)
C40 0.0460(14) 0.0215(10) 0.0312(14) 0.0072(9) 0.0089(11) 0.0124(10)
C41 0.0236(11) 0.0263(11) 0.0442(15) 0.0072(10) 0.0107(10) 0.0092(9)
C42 0.0332(13) 0.0278(11) 0.0391(15) -0.0018(10) 0.0132(11) 0.0070(10)
C1A 0.051(4) 0.078(4) 0.105(7) -0.007(3) 0.021(4) 0.004(3)
O9 0.078(3) 0.074(3) 0.072(3) 0.034(2) -0.005(2) -0.019(3)
C1B 0.051(4) 0.073(4) 0.056(3) 0.019(3) 0.018(2) 0.009(3)
C1C 0.066(5) 0.077(3) 0.055(4) 0.034(3) -0.002(3) 0.004(3)
C1D 0.059(4) 0.067(4) 0.055(4) 0.021(2) 0.002(2) 0.022(3)

loop_
_atom_type_symbol
_atom_type_description
_atom_type_scat_dispersion_real
_atom_type_scat_dispersion_imag
_atom_type_scat_source
C C 0.0033 0.0016 'International Tables Vol C Tables 4.2.6.8 and 6.1.1.4'
H H 0.0000 0.0000 'International Tables Vol C Tables 4.2.6.8 and 6.1.1.4'
Fe Fe 0.3463 0.8444 'International Tables Vol C Tables 4.2.6.8 and 6.1.1.4'
N N 0.0061 0.0033 'International Tables Vol C Tables 4.2.6.8 and 6.1.1.4'
O O 0.0106 0.0060 'International Tables Vol C Tables 4.2.6.8 and 6.1.1.4'
P P 0.1023 0.0942 'International Tables Vol C Tables 4.2.6.8 and 6.1.1.4'

loop_
_geom_angle_atom_site_label_1
_geom_angle_atom_site_label_2
_geom_angle_atom_site_label_3
_geom_angle
_geom_angle_site_symmetry_1
_geom_angle_site_symmetry_3
P1 Fe1 Fe2 54.214(16) . .
P3 Fe1 Fe2 54.927(17) . .
P3 Fe1 P1 77.73(2) . .
C37 Fe1 Fe2 145.57(7) . .
C37 Fe1 P1 94.66(7) . .
C37 Fe1 P3 109.18(8) . .
C37 Fe1 C38 99.40(11) . .
C37 Fe1 C39 104.38(11) . .
C38 Fe1 Fe2 110.37(8) . .
C38 Fe1 P1 164.40(8) . .
C38 Fe1 P3 91.22(8) . .
C38 Fe1 C39 90.20(10) . .
C39 Fe1 Fe2 92.71(8) . .
C39 Fe1 P1 92.83(7) . .
C39 Fe1 P3 145.69(9) . .
P1 Fe2 Fe1 55.173(16) . .
P1 Fe2 P3 77.95(2) . .
P3 Fe2 Fe1 54.365(17) . .
C40 Fe2 Fe1 152.05(8) . .
C40 Fe2 P1 112.43(8) . .
C40 Fe2 P3 100.52(8) . .
C40 Fe2 C41 100.65(12) . .
C40 Fe2 C42 96.06(12) . .
C41 Fe2 Fe1 92.87(8) . .
C41 Fe2 P1 146.54(9) . .
C41 Fe2 P3 91.63(7) . .
C42 Fe2 Fe1 108.07(9) . .
C42 Fe2 P1 90.10(8) . .
C42 Fe2 P3 162.32(9) . .
C42 Fe2 C41 91.31(11) . .
Fe2 P1 Fe1 70.613(18) . .
P2 P1 Fe1 121.19(3) . .
P2 P1 Fe2 132.81(3) . .
C1 P1 Fe1 113.67(6) . .
C1 P1 Fe2 122.64(7) . .
C1 P1 P2 95.62(6) . .
C2 P2 P1 92.18(7) . .
Fe1 P3 Fe2 70.708(18) . .
P4 P3 Fe1 126.02(3) . .
P4 P3 Fe2 127.28(3) . .
C24 P3 Fe1 120.60(7) . .
C24 P3 Fe2 118.32(7) . .
C24 P3 P4 95.87(6) . .
C19 P4 P3 92.33(7) . .
C1 N1 C2 118.09(16) . .
C1 N1 C7 113.23(15) . .
C2 N1 C7 128.61(16) . .
C19 N2 C25 127.83(15) . .
C24 N2 C19 118.34(15) . .
C24 N2 C25 113.54(15) . .
O1 C1 P1 124.25(15) . .
O1 C1 N1 123.37(18) . .
N1 C1 P1 112.30(14) . .
N1 C2 P2 121.26(14) . .
N1 C2 C6 121.64(17) . .
C6 C2 P2 117.10(14) . .
H3A C3 H3B 109.5 . .
H3A C3 H3C 109.5 . .
H3B C3 H3C 109.5 . .
C6 C3 H3A 109.5 . .
C6 C3 H3B 109.5 . .
C6 C3 H3C 109.5 . .
H4A C4 H4B 109.5 . .
H4A C4 H4C 109.5 . .
H4B C4 H4C 109.5 . .
C6 C4 H4A 109.5 . .
C6 C4 H4B 109.5 . .
C6 C4 H4C 109.5 . .
H5A C5 H5B 109.5 . .
H5A C5 H5C 109.5 . .
H5B C5 H5C 109.5 . .
C6 C5 H5A 109.5 . .
C6 C5 H5B 109.5 . .
C6 C5 H5C 109.5 . .
C3 C6 C2 109.93(17) . .
C4 C6 C2 111.45(17) . .
C4 C6 C3 107.6(2) . .
C4 C6 C5 109.6(2) . .
C5 C6 C2 111.06(18) . .
C5 C6 C3 107.02(18) . .
C8 C7 N1 118.42(19) . .
C15 C7 N1 118.04(17) . .
C15 C7 C8 122.91(18) . .
C7 C8 C9 123.73(18) . .
C12 C8 C7 116.7(2) . .
C12 C8 C9 119.49(19) . .
C8 C9 H9 107.9 . .
C8 C9 C10 113.2(2) . .
C8 C9 C11 110.67(18) . .
C10 C9 H9 107.9 . .
C11 C9 H9 107.9 . .
C11 C9 C10 109.17(19) . .
C9 C10 H10A 109.5 . .
C9 C10 H10B 109.5 . .
C9 C10 H10C 109.5 . .
H10A C10 H10B 109.5 . .
H10A C10 H10C 109.5 . .
H10B C10 H10C 109.5 . .
C9 C11 H11A 109.5 . .
C9 C11 H11B 109.5 . .
C9 C11 H11C 109.5 . .
H11A C11 H11B 109.5 . .
H11A C11 H11C 109.5 . .
H11B C11 H11C 109.5 . .
C8 C12 H12 119.2 . .
C13 C12 C8 121.5(2) . .
C13 C12 H12 119.2 . .
C12 C13 H13 120.0 . .
C12 C13 C14 120.0(2) . .
C14 C13 H13 120.0 . .
C13 C14 H14 119.3 . .
C13 C14 C15 121.5(2) . .
C15 C14 H14 119.3 . .
C7 C15 C16 123.20(18) . .
C14 C15 C7 117.3(2) . .
C14 C15 C16 119.4(2) . .
C15 C16 H16 107.9 . .
C15 C16 C17 109.74(18) . .
C15 C16 C18 113.76(19) . .
C17 C16 H16 107.9 . .
C18 C16 H16 107.9 . .
C18 C16 C17 109.38(19) . .
C16 C17 H17A 109.5 . .
C16 C17 H17B 109.5 . .
C16 C17 H17C 109.5 . .
H17A C17 H17B 109.5 . .
H17A C17 H17C 109.5 . .
H17B C17 H17C 109.5 . .
C16 C18 H18A 109.5 . .
C16 C18 H18B 109.5 . .
C16 C18 H18C 109.5 . .
H18A C18 H18B 109.5 . .
H18A C18 H18C 109.5 . .
H18B C18 H18C 109.5 . .
N2 C19 P4 121.09(14) . .
N2 C19 C20 121.73(16) . .
C20 C19 P4 117.11(13) . .
C21 C20 C19 109.96(18) . .
C21 C20 C22 109.7(2) . .
C21 C20 C23 107.4(2) . .
C22 C20 C19 112.9(2) . .
C22 C20 C23 106.61(19) . .
C23 C20 C19 110.07(16) . .
C20 C21 H21A 109.5 . .
C20 C21 H21B 109.5 . .
C20 C21 H21C 109.5 . .
H21A C21 H21B 109.5 . .
H21A C21 H21C 109.5 . .
H21B C21 H21C 109.5 . .
C20 C22 H22A 109.5 . .
C20 C22 H22B 109.5 . .
C20 C22 H22C 109.5 . .
H22A C22 H22B 109.5 . .
H22A C22 H22C 109.5 . .
H22B C22 H22C 109.5 . .
C20 C23 H23A 109.5 . .
C20 C23 H23B 109.5 . .
C20 C23 H23C 109.5 . .
H23A C23 H23B 109.5 . .
H23A C23 H23C 109.5 . .
H23B C23 H23C 109.5 . .
O2 C24 P3 124.20(15) . .
O2 C24 N2 123.50(17) . .
N2 C24 P3 112.30(13) . .
C26 C25 N2 117.84(17) . .
C26 C25 C33 122.79(17) . .
C33 C25 N2 118.83(18) . .
C25 C26 C27 122.41(17) . .
C25 C26 C30 117.42(19) . .
C30 C26 C27 120.1(2) . .
C26 C27 H27 107.7 . .
C26 C27 C28 110.96(17) . .
C26 C27 C29 113.07(19) . .
C28 C27 H27 107.7 . .
C28 C27 C29 109.4(2) . .
C29 C27 H27 107.7 . .
C27 C28 H28A 109.5 . .
C27 C28 H28B 109.5 . .
C27 C28 H28C 109.5 . .
H28A C28 H28B 109.5 . .
H28A C28 H28C 109.5 . .
H28B C28 H28C 109.5 . .
C27 C29 H29A 109.5 . .
C27 C29 H29B 109.5 . .
C27 C29 H29C 109.5 . .
H29A C29 H29B 109.5 . .
H29A C29 H29C 109.5 . .
H29B C29 H29C 109.5 . .
C26 C30 H30 119.4 . .
C31 C30 C26 121.2(2) . .
C31 C30 H30 119.4 . .
C30 C31 H31 120.1 . .
C32 C31 C30 119.78(18) . .
C32 C31 H31 120.1 . .
C31 C32 H32 119.0 . .
C31 C32 C33 121.91(19) . .
C33 C32 H32 119.0 . .
C25 C33 C34 123.40(17) . .
C32 C33 C25 116.8(2) . .
C32 C33 C34 119.70(18) . .
C33 C34 H34 108.2 . .
C33 C34 C35 113.41(19) . .
C33 C34 C36 109.58(18) . .
C35 C34 H34 108.2 . .
C36 C34 H34 108.2 . .
C36 C34 C35 109.19(19) . .
C34 C35 H35A 109.5 . .
C34 C35 H35B 109.5 . .
C34 C35 H35C 109.5 . .
H35A C35 H35B 109.5 . .
H35A C35 H35C 109.5 . .
H35B C35 H35C 109.5 . .
C34 C36 H36A 109.5 . .
C34 C36 H36B 109.5 . .
C34 C36 H36C 109.5 . .
H36A C36 H36B 109.5 . .
H36A C36 H36C 109.5 . .
H36B C36 H36C 109.5 . .
O3 C37 Fe1 176.9(2) . .
O4 C38 Fe1 177.5(2) . .
O5 C39 Fe1 176.1(2) . .
O6 C40 Fe2 178.1(2) . .
O7 C41 Fe2 176.4(2) . .
O8 C42 Fe2 177.0(3) . .
H1AA C1A H1AB 109.5 . .
H1AA C1A H1AC 109.5 . .
H1AB C1A H1AC 109.5 . .
C1B C1A H1AA 109.5 . .
C1B C1A H1AB 109.5 . .
C1B C1A H1AC 109.5 . .
C1C O9 C1B 113.4 . .
C1A C1B H1BA 109.9 . .
C1A C1B H1BB 109.9 . .
O9 C1B C1A 108.7 . .
O9 C1B H1BA 109.9 . .
O9 C1B H1BB 109.9 . .
H1BA C1B H1BB 108.3 . .
O9 C1C H1CA 109.9 . .
O9 C1C H1CB 109.9 . .
O9 C1C C1D 108.8 . .
H1CA C1C H1CB 108.3 . .
C1D C1C H1CA 109.9 . .
C1D C1C H1CB 109.9 . .
C1C C1D H1DA 109.5 . .
C1C C1D H1DB 109.5 . .
C1C C1D H1DC 109.5 . .
H1DA C1D H1DB 109.5 . .
H1DA C1D H1DC 109.5 . .
H1DB C1D H1DC 109.5 . .
H1EA C1E H1EB 109.5 . .
H1EA C1E H1EC 109.5 . .
H1EB C1E H1EC 109.5 . .
C1F C1E H1EA 109.5 . .
C1F C1E H1EB 109.5 . .
C1F C1E H1EC 109.5 . .
C1F O10 C1G 113.5 . .
C1E C1F H1FA 109.9 . .
C1E C1F H1FB 109.9 . .
O10 C1F C1E 108.8 . .
O10 C1F H1FA 109.9 . .
O10 C1F H1FB 109.9 . .
H1FA C1F H1FB 108.3 . .
O10 C1G H1GA 109.9 . .
O10 C1G H1GB 109.9 . .
O10 C1G C1H 108.8 . .
H1GA C1G H1GB 108.3 . .
C1H C1G H1GA 109.9 . .
C1H C1G H1GB 109.9 . .
C1G C1H H1HA 109.5 . .
C1G C1H H1HB 109.5 . .
C1G C1H H1HC 109.5 . .
H1HA C1H H1HB 109.5 . .
H1HA C1H H1HC 109.5 . .
H1HB C1H H1HC 109.5 . .
H1IA C1I H1IB 109.5 . .
H1IA C1I H1IC 109.5 . .
H1IB C1I H1IC 109.5 . .
C1J C1I H1IA 109.5 . .
C1J C1I H1IB 109.5 . .
C1J C1I H1IC 109.5 . .
C1K O11 C1J 113.5 . .
C1I C1J H1JA 109.9 . .
C1I C1J H1JB 109.9 . .
O11 C1J C1I 108.8 . .
O11 C1J H1JA 109.9 . .
O11 C1J H1JB 109.9 . .
H1JA C1J H1JB 108.3 . .
O11 C1K H1KA 109.9 . .
O11 C1K H1KB 109.9 . .
O11 C1K C1L 108.8 . .
H1KA C1K H1KB 108.3 . .
C1L C1K H1KA 109.9 . .
C1L C1K H1KB 109.9 . .
C1K C1L H1LA 109.5 . .
C1K C1L H1LB 109.5 . .
C1K C1L H1LC 109.5 . .
H1LA C1L H1LB 109.5 . .
H1LA C1L H1LC 109.5 . .
H1LB C1L H1LC 109.5 . .

loop_
_geom_bond_atom_site_label_1
_geom_bond_atom_site_label_2
_geom_bond_distance
_geom_bond_site_symmetry_2
Fe1 Fe2 2.5866(4) .
Fe1 P1 2.2509(5) .
Fe1 P3 2.2273(6) .
Fe1 C37 1.791(3) .
Fe1 C38 1.800(2) .
Fe1 C39 1.801(2) .
Fe2 P1 2.2244(6) .
Fe2 P3 2.2429(6) .
Fe2 C40 1.786(3) .
Fe2 C41 1.801(2) .
Fe2 C42 1.798(2) .
P1 P2 2.1558(7) .
P1 C1 1.840(2) .
P2 C2 1.719(2) .
P3 P4 2.1528(7) .
P3 C24 1.8421(19) .
P4 C19 1.7182(19) .
O1 C1 1.208(2) .
O2 C24 1.208(2) .
O3 C37 1.142(3) .
O4 C38 1.138(3) .
O5 C39 1.142(3) .
O6 C40 1.143(3) .
O7 C41 1.138(3) .
O8 C42 1.140(3) .
N1 C1 1.404(2) .
N1 C2 1.406(2) .
N1 C7 1.464(2) .
N2 C19 1.410(2) .
N2 C24 1.402(2) .
N2 C25 1.464(2) .
C2 C6 1.546(3) .
C3 H3A 0.9600 .
C3 H3B 0.9600 .
C3 H3C 0.9600 .
C3 C6 1.538(3) .
C4 H4A 0.9600 .
C4 H4B 0.9600 .
C4 H4C 0.9600 .
C4 C6 1.521(4) .
C5 H5A 0.9600 .
C5 H5B 0.9600 .
C5 H5C 0.9600 .
C5 C6 1.533(3) .
C7 C8 1.403(3) .
C7 C15 1.398(3) .
C8 C9 1.510(3) .
C8 C12 1.401(3) .
C9 H9 0.9800 .
C9 C10 1.541(3) .
C9 C11 1.533(3) .
C10 H10A 0.9600 .
C10 H10B 0.9600 .
C10 H10C 0.9600 .
C11 H11A 0.9600 .
C11 H11B 0.9600 .
C11 H11C 0.9600 .
C12 H12 0.9300 .
C12 C13 1.377(3) .
C13 H13 0.9300 .
C13 C14 1.378(3) .
C14 H14 0.9300 .
C14 C15 1.393(3) .
C15 C16 1.524(3) .
C16 H16 0.9800 .
C16 C17 1.534(3) .
C16 C18 1.528(3) .
C17 H17A 0.9600 .
C17 H17B 0.9600 .
C17 H17C 0.9600 .
C18 H18A 0.9600 .
C18 H18B 0.9600 .
C18 H18C 0.9600 .
C19 C20 1.539(3) .
C20 C21 1.532(3) .
C20 C22 1.532(4) .
C20 C23 1.539(3) .
C21 H21A 0.9600 .
C21 H21B 0.9600 .
C21 H21C 0.9600 .
C22 H22A 0.9600 .
C22 H22B 0.9600 .
C22 H22C 0.9600 .
C23 H23A 0.9600 .
C23 H23B 0.9600 .
C23 H23C 0.9600 .
C25 C26 1.396(3) .
C25 C33 1.406(3) .
C26 C27 1.521(3) .
C26 C30 1.399(3) .
C27 H27 0.9800 .
C27 C28 1.530(3) .
C27 C29 1.532(3) .
C28 H28A 0.9600 .
C28 H28B 0.9600 .
C28 H28C 0.9600 .
C29 H29A 0.9600 .
C29 H29B 0.9600 .
C29 H29C 0.9600 .
C30 H30 0.9300 .
C30 C31 1.382(3) .
C31 H31 0.9300 .
C31 C32 1.379(3) .
C32 H32 0.9300 .
C32 C33 1.396(3) .
C33 C34 1.514(3) .
C34 H34 0.9800 .
C34 C35 1.537(3) .
C34 C36 1.536(3) .
C35 H35A 0.9600 .
C35 H35B 0.9600 .
C35 H35C 0.9600 .
C36 H36A 0.9600 .
C36 H36B 0.9600 .
C36 H36C 0.9600 .
C1A H1AA 0.9600 .
C1A H1AB 0.9600 .
C1A H1AC 0.9600 .
C1A C1B 1.5199 .
O9 C1B 1.4212 .
O9 C1C 1.4208 .
C1B H1BA 0.9700 .
C1B H1BB 0.9700 .
C1C H1CA 0.9700 .
C1C H1CB 0.9700 .
C1C C1D 1.5202 .
C1D H1DA 0.9600 .
C1D H1DB 0.9600 .
C1D H1DC 0.9600 .
C1E H1EA 0.9600 .
C1E H1EB 0.9600 .
C1E H1EC 0.9600 .
C1E C1F 1.5201 .
O10 C1F 1.4201 .
O10 C1G 1.4205 .
C1F H1FA 0.9700 .
C1F H1FB 0.9700 .
C1G H1GA 0.9700 .
C1G H1GB 0.9700 .
C1G C1H 1.5204 .
C1H H1HA 0.9600 .
C1H H1HB 0.9600 .
C1H H1HC 0.9600 .
C1I H1IA 0.9600 .
C1I H1IB 0.9600 .
C1I H1IC 0.9600 .
C1I C1J 1.5206 .
O11 C1J 1.4205 .
O11 C1K 1.4204 .
C1J H1JA 0.9700 .
C1J H1JB 0.9700 .
C1K H1KA 0.9700 .
C1K H1KB 0.9700 .
C1K C1L 1.5201 .
C1L H1LA 0.9600 .
C1L H1LB 0.9600 .
C1L H1LC 0.9600 .

loop_
_geom_torsion_atom_site_label_1
_geom_torsion_atom_site_label_2
_geom_torsion_atom_site_label_3
_geom_torsion_atom_site_label_4
_geom_torsion
_geom_torsion_site_symmetry_1
_geom_torsion_site_symmetry_2
_geom_torsion_site_symmetry_3
_geom_torsion_site_symmetry_4
Fe1 P1 C1 O1 56.4(2) . . . .
Fe1 P1 C1 N1 -120.42(13) . . . .
Fe1 P3 C24 O2 -43.0(2) . . . .
Fe1 P3 C24 N2 138.04(13) . . . .
Fe2 P1 C1 O1 -25.0(2) . . . .
Fe2 P1 C1 N1 158.19(11) . . . .
Fe2 P3 C24 O2 40.2(2) . . . .
Fe2 P3 C24 N2 -138.70(13) . . . .
P1 P2 C2 N1 3.02(17) . . . .
P1 P2 C2 C6 -176.27(15) . . . .
P2 P1 C1 O1 -175.92(18) . . . .
P2 P1 C1 N1 7.26(15) . . . .
P2 C2 C6 C3 -4.9(3) . . . .
P2 C2 C6 C4 114.34(19) . . . .
P2 C2 C6 C5 -123.15(18) . . . .
P3 P4 C19 N2 -2.53(17) . . . .
P3 P4 C19 C20 174.57(17) . . . .
P4 P3 C24 O2 178.57(19) . . . .
P4 P3 C24 N2 -0.35(15) . . . .
P4 C19 C20 C21 -118.83(19) . . . .
P4 C19 C20 C22 118.27(19) . . . .
P4 C19 C20 C23 -0.7(3) . . . .
N1 C2 C6 C3 175.8(2) . . . .
N1 C2 C6 C4 -64.9(3) . . . .
N1 C2 C6 C5 57.6(3) . . . .
N1 C7 C8 C9 2.9(3) . . . .
N1 C7 C8 C12 -173.94(17) . . . .
N1 C7 C15 C14 173.99(17) . . . .
N1 C7 C15 C16 -2.5(3) . . . .
N2 C19 C20 C21 58.3(3) . . . .
N2 C19 C20 C22 -64.6(3) . . . .
N2 C19 C20 C23 176.3(2) . . . .
N2 C25 C26 C27 -2.7(3) . . . .
N2 C25 C26 C30 174.68(16) . . . .
N2 C25 C33 C32 -174.61(16) . . . .
N2 C25 C33 C34 1.1(3) . . . .
C1 N1 C2 P2 1.9(3) . . . .
C1 N1 C2 C6 -178.89(18) . . . .
C1 N1 C7 C8 85.3(2) . . . .
C1 N1 C7 C15 -85.8(2) . . . .
C2 N1 C1 P1 -6.7(2) . . . .
C2 N1 C1 O1 176.4(2) . . . .
C2 N1 C7 C8 -97.8(2) . . . .
C2 N1 C7 C15 91.1(2) . . . .
C7 N1 C1 P1 170.47(14) . . . .
C7 N1 C1 O1 -6.4(3) . . . .
C7 N1 C2 P2 -174.85(16) . . . .
C7 N1 C2 C6 4.4(3) . . . .
C7 C8 C9 C10 134.4(2) . . . .
C7 C8 C9 C11 -102.6(2) . . . .
C7 C8 C12 C13 1.9(3) . . . .
C7 C15 C16 C17 100.7(2) . . . .
C7 C15 C16 C18 -136.4(2) . . . .
C8 C7 C15 C14 3.3(3) . . . .
C8 C7 C15 C16 -173.21(18) . . . .
C8 C12 C13 C14 -0.7(3) . . . .
C9 C8 C12 C13 -175.07(19) . . . .
C12 C8 C9 C10 -48.8(3) . . . .
C12 C8 C9 C11 74.1(2) . . . .
C12 C13 C14 C15 0.7(3) . . . .
C13 C14 C15 C7 -1.9(3) . . . .
C13 C14 C15 C16 174.72(19) . . . .
C14 C15 C16 C17 -75.7(2) . . . .
C14 C15 C16 C18 47.2(3) . . . .
C15 C7 C8 C9 173.56(19) . . . .
C15 C7 C8 C12 -3.3(3) . . . .
C19 N2 C24 P3 -1.3(2) . . . .
C19 N2 C24 O2 179.8(2) . . . .
C19 N2 C25 C26 84.7(3) . . . .
C19 N2 C25 C33 -103.4(2) . . . .
C24 N2 C19 P4 2.9(3) . . . .
C24 N2 C19 C20 -174.1(2) . . . .
C24 N2 C25 C26 -88.9(2) . . . .
C24 N2 C25 C33 83.0(2) . . . .
C25 N2 C19 P4 -170.51(17) . . . .
C25 N2 C19 C20 12.5(3) . . . .
C25 N2 C24 P3 173.02(14) . . . .
C25 N2 C24 O2 -5.9(3) . . . .
C25 C26 C27 C28 95.2(2) . . . .
C25 C26 C27 C29 -141.5(2) . . . .
C25 C26 C30 C31 -2.0(3) . . . .
C25 C33 C34 C35 134.3(2) . . . .
C25 C33 C34 C36 -103.5(2) . . . .
C26 C25 C33 C32 -3.2(3) . . . .
C26 C25 C33 C34 172.58(18) . . . .
C26 C30 C31 C32 1.0(3) . . . .
C27 C26 C30 C31 175.48(19) . . . .
C30 C26 C27 C28 -82.1(2) . . . .
C30 C26 C27 C29 41.2(3) . . . .
C30 C31 C32 C33 -1.0(3) . . . .
C31 C32 C33 C25 2.0(3) . . . .
C31 C32 C33 C34 -173.89(19) . . . .
C32 C33 C34 C35 -50.1(3) . . . .
C32 C33 C34 C36 72.2(2) . . . .
C33 C25 C26 C27 -174.24(18) . . . .
C33 C25 C26 C30 3.2(3) . . . .
C1B O9 C1C C1D 179.9 . . . .
C1C O9 C1B C1A 180.0 . . . .
C1F O10 C1G C1H 180.0 . . . .
C1G O10 C1F C1E 180.0 . . . .
C1J O11 C1K C1L 180.0 . . . .
C1K O11 C1J C1I 180.0 . . . .
